data_2201443
loop_
_publ_author_name
'Roger D. Willett'
'Firas F. Awwadi'

_publ_section_title
;
 Tris(propane-1,3-diamine)nickel(II) bis(tetrafluoroborate)
;
_journal_issue 9
_journal_name_full 'Acta Crystallographica Section E'
_journal_page_first m471
_journal_page_last m472
_journal_paper_doi 10.1107/S1600536802014113
_journal_volume 58
_journal_year 2002
_chemical_formula_iupac '[Ni (C9 H30 N6)] (B F4)2'
_chemical_formula_moiety 'C9 H30 N6 Ni 2+, 2B1 F4 1-'
_chemical_formula_sum 'C9 H30 B2 F8 N6 Ni'
_chemical_formula_weight 454.72
_chemical_name_systematic
;
 Tris(propane-1,3-diamine)nickel(II) tetrafluoroborate.
;
_space_group_IT_number 61
_symmetry_cell_setting orthorhombic
_symmetry_space_group_name_Hall '-P 2ac 2ab'
_symmetry_space_group_name_H-M 'P b c a'
_atom_sites_solution_hydrogens geom
_atom_sites_solution_primary direct
_atom_sites_solution_secondary difmap
_audit_creation_method 'SHELXTL v. 5.10'
_cell_angle_alpha 90.00
_cell_angle_beta 90.00
_cell_angle_gamma 90.00
_cell_formula_units_Z 8
_cell_length_a 15.2751(14)
_cell_length_b 15.498(2)
_cell_length_c 16.835(2)
_cell_measurement_reflns_used 36
_cell_measurement_temperature 298(2)
_cell_measurement_theta_max 15.96
_cell_measurement_theta_min 2.43
_cell_volume 3985.4(8)
_computing_cell_refinement XSCANS
_computing_data_collection 'XSCANS (Bruker, 1996)'
_computing_data_reduction 'SHELXTL (Bruker, 1996)'
_computing_molecular_graphics 'XP in SHELXTL'
_computing_publication_material 'XCIF in SHELXTL'
_computing_structure_refinement 'XL in SHELXTL'
_computing_structure_solution 'XS in SHELXTL'
_diffrn_ambient_temperature 298(2)
_diffrn_measured_fraction_theta_full 0.961
_diffrn_measured_fraction_theta_max 0.961
_diffrn_measurement_device_type 'Siemens P2~1~ upgraded to P4'
_diffrn_measurement_method \w
_diffrn_radiation_monochromator graphite
_diffrn_radiation_source 'sealed tube'
_diffrn_radiation_type MoK\a
_diffrn_radiation_wavelength 0.71073
_diffrn_reflns_av_R_equivalents 0.0479
_diffrn_reflns_av_sigmaI/netI 0.0957
_diffrn_reflns_limit_h_max 18
_diffrn_reflns_limit_h_min 0
_diffrn_reflns_limit_k_max 18
_diffrn_reflns_limit_k_min 0
_diffrn_reflns_limit_l_max 20
_diffrn_reflns_limit_l_min 0
_diffrn_reflns_number 4877
_diffrn_reflns_theta_full 25.33
_diffrn_reflns_theta_max 25.33
_diffrn_reflns_theta_min 2.23
_diffrn_standards_decay_% 'no decay was observed'
_diffrn_standards_interval_count 100
_diffrn_standards_number 3
_exptl_absorpt_coefficient_mu 1.051
_exptl_absorpt_correction_T_max 0.7417
_exptl_absorpt_correction_T_min 0.6544
_exptl_absorpt_correction_type '\y scan'
_exptl_absorpt_process_details '(XPREP in SHELXTL; Bruker, 1996)'
_exptl_crystal_colour Purple
_exptl_crystal_density_diffrn 1.516
_exptl_crystal_density_method 'not measured'
_exptl_crystal_description Chunk
_exptl_crystal_F_000 1888
_exptl_crystal_size_max 0.4
_exptl_crystal_size_mid 0.3
_exptl_crystal_size_min 0.2
_refine_diff_density_max 0.306
_refine_diff_density_min -0.220
_refine_ls_extinction_method none
_refine_ls_goodness_of_fit_ref 1.002
_refine_ls_hydrogen_treatment constr
_refine_ls_matrix_type full
_refine_ls_number_parameters 311
_refine_ls_number_reflns 3503
_refine_ls_number_restraints 142
_refine_ls_restrained_S_all 1.017
_refine_ls_R_factor_all 0.1529
_refine_ls_R_factor_gt 0.0594
_refine_ls_shift/su_max <0.001
_refine_ls_shift/su_mean 0.000
_refine_ls_structure_factor_coef Fsqd
_refine_ls_weighting_details 'calc w = 1/[\s^2^(Fo^2^)+(0.0507P)^2^+0.8993P] where P = (Fo^2^+2Fc^2^)/3'
_refine_ls_weighting_scheme calc
_refine_ls_wR_factor_gt 0.1088
_refine_ls_wR_factor_ref 0.1392
_reflns_number_gt 1657
_reflns_number_total 3503
_reflns_threshold_expression I>2\s(I)
_cod_data_source_file cv6130.cif
_cod_data_source_block I
_cod_original_cell_volume 3985.6(8)
_cod_database_code 2201443
_cod_database_fobs_code 2201443

loop_
_symmetry_equiv_pos_as_xyz
'x, y, z'
'-x+1/2, -y, z+1/2'
'-x, y+1/2, -z+1/2'
'x+1/2, -y+1/2, -z'
'-x, -y, -z'
'x-1/2, y, -z-1/2'
'x, -y-1/2, z-1/2'
'-x-1/2, y-1/2, z'

loop_
_atom_site_label
_atom_site_fract_x
_atom_site_fract_y
_atom_site_fract_z
_atom_site_U_iso_or_equiv
_atom_site_adp_type
_atom_site_calc_flag
_atom_site_refinement_flags
_atom_site_occupancy
_atom_site_disorder_assembly
_atom_site_disorder_group
_atom_site_type_symbol
F11 0.2036(6) 0.4730(11) 0.2484(12) 0.169(9) Uani d PDU 0.533(16) A 4 F
F12 0.0839(10) 0.5213(11) 0.3073(8) 0.193(8) Uani d PDU 0.533(16) A 4 F
F13 0.0978(10) 0.5372(9) 0.1828(8) 0.161(7) Uani d PDU 0.533(16) A 4 F
F14 0.0818(9) 0.4081(7) 0.2290(11) 0.149(6) Uani d PDU 0.533(16) A 4 F
F11' 0.1335(11) 0.5735(6) 0.2424(11) 0.153(7) Uani d PDU 0.467(16) A 3 F
F12' 0.1925(10) 0.4531(11) 0.1993(11) 0.153(7) Uani d PDU 0.467(16) A 3 F
F13' 0.1432(12) 0.4609(8) 0.3177(7) 0.140(7) Uani d PDU 0.467(16) A 3 F
F14' 0.0526(9) 0.4591(16) 0.2164(13) 0.212(12) Uani d PDU 0.467(16) A 3 F
F1 0.0880(10) 0.7549(6) 0.3658(9) 0.136(7) Uani d PDU 0.571(18) B 2 F
F2 0.1863(8) 0.8101(9) 0.4403(11) 0.162(9) Uani d PDU 0.571(18) B 2 F
F3 0.0613(7) 0.8672(11) 0.4430(10) 0.145(6) Uani d PDU 0.571(18) B 2 F
F4 0.1386(16) 0.8824(12) 0.3410(7) 0.214(10) Uani d PDU 0.571(18) B 2 F
F1' 0.0771(10) 0.9009(7) 0.3815(17) 0.143(9) Uani d PDU 0.429(18) B 1 F
F2' 0.139(2) 0.8212(13) 0.4708(9) 0.187(12) Uani d PDU 0.429(18) B 1 F
F3' 0.1779(14) 0.8135(15) 0.3497(16) 0.214(10) Uani d PDU 0.429(18) B 1 F
F4' 0.0532(15) 0.7649(12) 0.3870(15) 0.204(14) Uani d PDU 0.429(18) B 1 F
B1 0.1149(5) 0.8266(6) 0.3959(5) 0.082(2) Uani d D 1 . . B
B2 0.1243(7) 0.4857(6) 0.2428(6) 0.106(3) Uani d D 1 . . B
Ni 0.37602(4) 0.67037(4) 0.33755(4) 0.0517(2) Uani d . 1 . . Ni
N1 0.4308(3) 0.5881(3) 0.4260(3) 0.0691(14) Uani d . 1 . . N
H1A 0.4356 0.5351 0.4045 0.083 Uiso calc R 1 . . H
H1B 0.4856 0.6068 0.4355 0.083 Uiso calc R 1 . . H
N5 0.2521(3) 0.6288(3) 0.3788(3) 0.0700(14) Uani d . 1 . . N
H5A 0.2139 0.6708 0.3661 0.084 Uiso calc R 1 . . H
H5B 0.2375 0.5826 0.3492 0.084 Uiso calc R 1 . . H
N6 0.3814(3) 0.5629(3) 0.2542(3) 0.0770(14) Uani d . 1 . . N
H6A 0.4289 0.5315 0.2667 0.092 Uiso calc R 1 . . H
H6B 0.3344 0.5294 0.2639 0.092 Uiso calc R 1 . . H
N10 0.3092(4) 0.7449(4) 0.2480(3) 0.0937(18) Uani d . 1 . . N
H10A 0.2515 0.7380 0.2566 0.112 Uiso calc R 1 . . H
H10B 0.3214 0.8006 0.2579 0.112 Uiso calc R 1 . . H
N11 0.4990(3) 0.7140(3) 0.2968(3) 0.0792(15) Uani d . 1 . . N
H11A 0.5265 0.6683 0.2752 0.095 Uiso calc R 1 . . H
H11B 0.4889 0.7516 0.2571 0.095 Uiso calc R 1 . . H
N15 0.3738(3) 0.7833(3) 0.4120(3) 0.0791(14) Uani d . 1 . . N
H15A 0.3523 0.8268 0.3823 0.095 Uiso calc R 1 . . H
H15B 0.3344 0.7733 0.4507 0.095 Uiso calc R 1 . . H
C2 0.3878(5) 0.5779(5) 0.5031(4) 0.102(2) Uani d . 1 . . C
H2A 0.3862 0.6334 0.5298 0.122 Uiso calc R 1 . . H
H2B 0.4219 0.5387 0.5357 0.122 Uiso calc R 1 . . H
C3 0.2967(5) 0.5440(5) 0.4960(5) 0.115(3) Uani d . 1 . . C
H3A 0.2977 0.4922 0.4636 0.138 Uiso calc R 1 . . H
H3B 0.2760 0.5278 0.5484 0.138 Uiso calc R 1 . . H
C4 0.2344(4) 0.6056(5) 0.4610(4) 0.101(2) Uani d . 1 . . C
H4A 0.1760 0.5811 0.4640 0.121 Uiso calc R 1 . . H
H4B 0.2346 0.6578 0.4928 0.121 Uiso calc R 1 . . H
C7 0.3841(5) 0.5779(5) 0.1676(4) 0.105(2) Uani d . 1 . . C
H7A 0.4416 0.5996 0.1535 0.126 Uiso calc R 1 . . H
H7B 0.3761 0.5231 0.1406 0.126 Uiso calc R 1 . . H
C8 0.3176(6) 0.6390(6) 0.1389(4) 0.118(3) Uani d . 1 . . C
H8A 0.2608 0.6176 0.1558 0.141 Uiso calc R 1 . . H
H8B 0.3182 0.6371 0.0813 0.141 Uiso calc R 1 . . H
C9 0.3234(5) 0.7315(6) 0.1632(5) 0.108(3) Uani d . 1 . . C
H9A 0.3808 0.7535 0.1491 0.129 Uiso calc R 1 . . H
H9B 0.2802 0.7644 0.1338 0.129 Uiso calc R 1 . . H
C12 0.5592(4) 0.7540(6) 0.3501(4) 0.105(3) Uani d . 1 . . C
H12A 0.6098 0.7727 0.3199 0.126 Uiso calc R 1 . . H
H12B 0.5792 0.7108 0.3877 0.126 Uiso calc R 1 . . H
C13 0.5249(4) 0.8301(5) 0.3963(5) 0.095(2) Uani d . 1 . . C
H13A 0.5729 0.8535 0.4274 0.114 Uiso calc R 1 . . H
H13B 0.5077 0.8742 0.3585 0.114 Uiso calc R 1 . . H
C14 0.4514(5) 0.8150(5) 0.4497(4) 0.109(3) Uani d . 1 . . C
H14A 0.4694 0.7739 0.4899 0.131 Uiso calc R 1 . . H
H14B 0.4375 0.8687 0.4765 0.131 Uiso calc R 1 . . H

loop_
_atom_site_aniso_label
_atom_site_aniso_U_11
_atom_site_aniso_U_22
_atom_site_aniso_U_33
_atom_site_aniso_U_12
_atom_site_aniso_U_13
_atom_site_aniso_U_23
F11 0.058(7) 0.176(13) 0.27(3) 0.003(7) -0.056(10) -0.028(15)
F12 0.171(13) 0.230(19) 0.177(13) -0.018(12) 0.038(11) -0.055(14)
F13 0.188(14) 0.143(12) 0.150(12) 0.057(10) -0.030(9) 0.050(10)
F14 0.143(13) 0.111(8) 0.193(11) -0.050(8) -0.015(10) 0.000(8)
F11' 0.176(13) 0.110(9) 0.172(16) 0.001(9) -0.048(11) 0.017(9)
F12' 0.136(15) 0.150(13) 0.172(15) 0.012(11) 0.001(11) -0.006(11)
F13' 0.194(18) 0.120(10) 0.106(9) -0.027(10) -0.036(10) 0.026(8)
F14' 0.092(10) 0.30(3) 0.25(2) -0.029(16) -0.041(11) -0.05(3)
F1 0.148(12) 0.105(9) 0.155(12) 0.027(8) -0.078(11) -0.053(8)
F2 0.082(7) 0.136(9) 0.27(2) 0.049(6) -0.046(9) -0.078(12)
F3 0.114(8) 0.170(12) 0.153(12) 0.030(8) 0.067(8) -0.002(9)
F4 0.30(2) 0.200(18) 0.144(10) -0.042(17) 0.068(12) 0.084(11)
F1' 0.109(11) 0.081(9) 0.24(3) 0.054(9) -0.005(13) -0.006(13)
F2' 0.32(3) 0.148(16) 0.090(9) -0.04(2) -0.060(17) 0.038(10)
F3' 0.179(15) 0.22(2) 0.25(2) 0.099(15) 0.147(15) 0.080(17)
F4' 0.19(2) 0.19(2) 0.23(2) -0.114(18) 0.039(16) 0.028(18)
B1 0.057(5) 0.082(6) 0.106(7) 0.008(6) 0.013(6) 0.004(7)
B2 0.087(8) 0.127(10) 0.103(9) -0.049(10) 0.024(8) -0.015(9)
Ni 0.0461(4) 0.0546(4) 0.0544(4) 0.0046(4) 0.0040(4) 0.0020(4)
N1 0.053(3) 0.082(3) 0.072(3) 0.009(3) -0.005(3) 0.009(3)
N5 0.052(3) 0.076(3) 0.082(3) 0.003(3) 0.000(3) -0.006(3)
N6 0.074(3) 0.079(3) 0.079(4) 0.005(3) 0.010(3) -0.013(3)
N10 0.094(4) 0.104(4) 0.082(4) 0.018(4) -0.001(3) 0.023(3)
N11 0.062(3) 0.090(4) 0.086(4) -0.006(3) 0.018(3) -0.001(3)
N15 0.067(3) 0.075(3) 0.095(4) 0.003(3) 0.006(3) -0.017(3)
C2 0.103(6) 0.130(6) 0.073(5) 0.022(5) -0.002(5) 0.031(5)
C3 0.098(6) 0.116(6) 0.131(7) 0.011(5) 0.049(6) 0.053(6)
C4 0.075(5) 0.121(6) 0.106(6) 0.000(5) 0.036(4) 0.011(5)
C7 0.115(6) 0.139(6) 0.060(4) 0.004(6) 0.020(5) -0.023(5)
C8 0.140(8) 0.145(8) 0.069(5) -0.016(7) -0.011(5) 0.011(5)
C9 0.114(6) 0.133(7) 0.075(5) 0.010(6) 0.000(5) 0.033(6)
C12 0.052(4) 0.163(8) 0.102(6) -0.012(5) 0.009(4) -0.005(6)
C13 0.065(4) 0.098(5) 0.121(6) -0.021(4) -0.018(5) 0.000(6)
C14 0.098(6) 0.136(7) 0.093(5) -0.014(5) -0.010(5) -0.042(5)

loop_
_atom_type_symbol
_atom_type_description
_atom_type_scat_dispersion_real
_atom_type_scat_dispersion_imag
_atom_type_scat_source
C C 0.0033 0.0016 'International Tables Vol C Tables 4.2.6.8 and 6.1.1.4'
H H 0.0000 0.0000 'International Tables Vol C Tables 4.2.6.8 and 6.1.1.4'
B B 0.0013 0.0007 'International Tables Vol C Tables 4.2.6.8 and 6.1.1.4'
N N 0.0061 0.0033 'International Tables Vol C Tables 4.2.6.8 and 6.1.1.4'
F F 0.0171 0.0103 'International Tables Vol C Tables 4.2.6.8 and 6.1.1.4'
Ni Ni 0.3393 1.1124 'International Tables Vol C Tables 4.2.6.8 and 6.1.1.4'

loop_
_geom_angle_atom_site_label_1
_geom_angle_atom_site_label_2
_geom_angle_atom_site_label_3
_geom_angle
F3' B1 F1 82.0(15)
F3' B1 F3 159.8(14)
F1 B1 F3 117.2(10)
F3' B1 F1' 111.4(12)
F1 B1 F1' 123.0(11)
F3 B1 F1' 53.9(9)
F3' B1 F2' 111.9(13)
F1 B1 F2' 114.2(12)
F3 B1 F2' 67.7(12)
F1' B1 F2' 110.8(12)
F3' B1 F4 57.3(9)
F1 B1 F4 112.2(10)
F3 B1 F4 106.5(10)
F1' B1 F4 54.2(9)
F2' B1 F4 129.8(13)
F3' B1 F2 72.0(11)
F1 B1 F2 108.1(10)
F3 B1 F2 105.3(9)
F1' B1 F2 128.8(11)
F2' B1 F2 39.9(12)
F4 B1 F2 107.0(10)
F3' B1 F4' 110.5(13)
F1 B1 F4' 28.7(13)
F3 B1 F4' 88.4(13)
F1' B1 F4' 107.1(12)
F2' B1 F4' 104.7(12)
F4 B1 F4' 125.3(14)
F2 B1 F4' 119.4(14)
F11 B2 F14' 146.7(14)
F11 B2 F13' 70.9(11)
F14' B2 F13' 115.2(14)
F11 B2 F13 116.5(13)
F14' B2 F13 70.5(12)
F13' B2 F13 158.8(11)
F11 B2 F12 116.7(12)
F14' B2 F12 91.2(13)
F13' B2 F12 57.9(8)
F13 B2 F12 102.7(11)
F11 B2 F11' 93.4(12)
F14' B2 F11' 114.5(13)
F13' B2 F11' 105.4(10)
F13 B2 F11' 55.9(8)
F12 B2 F11' 69.4(9)
F11 B2 F12' 39.9(8)
F14' B2 F12' 110.8(12)
F13' B2 F12' 103.4(11)
F13 B2 F12' 92.6(11)
F12 B2 F12' 156.6(12)
F11' B2 F12' 106.6(11)
F11 B2 F14 109.6(11)
F14' B2 F14 41.0(10)
F13' B2 F14 90.6(11)
F13 B2 F14 104.3(11)
F12 B2 F14 105.8(11)
F11' B2 F14 155.5(12)
F12' B2 F14 87.0(12)
N11 Ni N5 179.0(2)
N11 Ni N1 93.95(19)
N5 Ni N1 86.57(18)
N11 Ni N15 86.74(19)
N5 Ni N15 92.43(19)
N1 Ni N15 94.94(19)
N11 Ni N10 91.3(2)
N5 Ni N10 88.2(2)
N1 Ni N10 174.2(2)
N15 Ni N10 87.9(2)
N11 Ni N6 90.11(19)
N5 Ni N6 90.70(19)
N1 Ni N6 88.75(18)
N15 Ni N6 175.30(19)
N10 Ni N6 88.6(2)
C2 N1 Ni 120.5(4)
C2 N1 H1A 107.2
Ni N1 H1A 107.2
C2 N1 H1B 107.2
Ni N1 H1B 107.2
H1A N1 H1B 106.8
C4 N5 Ni 123.6(4)
C4 N5 H5A 106.4
Ni N5 H5A 106.4
C4 N5 H5B 106.4
Ni N5 H5B 106.4
H5A N5 H5B 106.5
C7 N6 Ni 121.1(4)
C7 N6 H6A 107.0
Ni N6 H6A 107.0
C7 N6 H6B 107.0
Ni N6 H6B 107.0
H6A N6 H6B 106.8
C9 N10 Ni 122.6(5)
C9 N10 H10A 106.7
Ni N10 H10A 106.7
C9 N10 H10B 106.7
Ni N10 H10B 106.7
H10A N10 H10B 106.6
C12 N11 Ni 120.5(4)
C12 N11 H11A 107.2
Ni N11 H11A 107.2
C12 N11 H11B 107.2
Ni N11 H11B 107.2
H11A N11 H11B 106.8
C14 N15 Ni 121.6(4)
C14 N15 H15A 106.9
Ni N15 H15A 106.9
C14 N15 H15B 106.9
Ni N15 H15B 106.9
H15A N15 H15B 106.7
N1 C2 C3 112.7(6)
N1 C2 H2A 109.1
C3 C2 H2A 109.1
N1 C2 H2B 109.1
C3 C2 H2B 109.1
H2A C2 H2B 107.8
C4 C3 C2 114.0(6)
C4 C3 H3A 108.8
C2 C3 H3A 108.8
C4 C3 H3B 108.8
C2 C3 H3B 108.8
H3A C3 H3B 107.7
N5 C4 C3 114.9(6)
N5 C4 H4A 108.5
C3 C4 H4A 108.5
N5 C4 H4B 108.5
C3 C4 H4B 108.5
H4A C4 H4B 107.5
C8 C7 N6 113.9(6)
C8 C7 H7A 108.8
N6 C7 H7A 108.8
C8 C7 H7B 108.8
N6 C7 H7B 108.8
H7A C7 H7B 107.7
C7 C8 C9 119.1(7)
C7 C8 H8A 107.5
C9 C8 H8A 107.5
C7 C8 H8B 107.5
C9 C8 H8B 107.5
H8A C8 H8B 107.0
N10 C9 C8 113.2(7)
N10 C9 H9A 108.9
C8 C9 H9A 108.9
N10 C9 H9B 108.9
C8 C9 H9B 108.9
H9A C9 H9B 107.7
N11 C12 C13 116.2(6)
N11 C12 H12A 108.2
C13 C12 H12A 108.2
N11 C12 H12B 108.2
C13 C12 H12B 108.2
H12A C12 H12B 107.4
C14 C13 C12 117.4(6)
C14 C13 H13A 108.0
C12 C13 H13A 108.0
C14 C13 H13B 108.0
C12 C13 H13B 108.0
H13A C13 H13B 107.2
N15 C14 C13 114.8(6)
N15 C14 H14A 108.6
C13 C14 H14A 108.6
N15 C14 H14B 108.6
C13 C14 H14B 108.6
H14A C14 H14B 107.5

loop_
_geom_bond_atom_site_label_1
_geom_bond_atom_site_label_2
_geom_bond_site_symmetry_2
_geom_bond_distance
_geom_bond_publ_flag
F11 B2 . 1.231(12) ?
F12 B2 . 1.366(12) ?
F13 B2 . 1.351(12) ?
F14 B2 . 1.386(12) ?
F11' B2 . 1.369(12) ?
F12' B2 . 1.370(14) ?
F13' B2 . 1.349(12) ?
F14' B2 . 1.252(13) ?
F1 B1 . 1.290(11) ?
F2 B1 . 1.347(11) ?
F3 B1 . 1.301(11) ?
F4 B1 . 1.316(11) ?
F1' B1 . 1.310(12) ?
F2' B1 . 1.315(12) ?
F3' B1 . 1.255(12) ?
F4' B1 . 1.352(14) ?
Ni N11 . 2.111(5) ?
Ni N5 . 2.116(5) ?
Ni N1 . 2.132(4) ?
Ni N15 . 2.153(4) ?
Ni N10 . 2.156(5) ?
Ni N6 . 2.179(4) ?
N1 C2 . 1.464(7) ?
N1 H1A . 0.9000 ?
N1 H1B . 0.9000 ?
N5 C4 . 1.455(7) ?
N5 H5A . 0.9000 ?
N5 H5B . 0.9000 ?
N6 C7 . 1.477(7) ?
N6 H6A . 0.9000 ?
N6 H6B . 0.9000 ?
N10 C9 . 1.459(8) ?
N10 H10A . 0.9000 ?
N10 H10B . 0.9000 ?
N11 C12 . 1.427(8) ?
N11 H11A . 0.9000 ?
N11 H11B . 0.9000 ?
N15 C14 . 1.432(8) ?
N15 H15A . 0.9000 ?
N15 H15B . 0.9000 ?
C2 C3 . 1.492(9) ?
C2 H2A . 0.9700 ?
C2 H2B . 0.9700 ?
C3 C4 . 1.472(9) ?
C3 H3A . 0.9700 ?
C3 H3B . 0.9700 ?
C4 H4A . 0.9700 ?
C4 H4B . 0.9700 ?
C7 C8 . 1.471(10) ?
C7 H7A . 0.9700 ?
C7 H7B . 0.9700 ?
C8 C9 . 1.494(10) ?
C8 H8A . 0.9700 ?
C8 H8B . 0.9700 ?
C9 H9A . 0.9700 ?
C9 H9B . 0.9700 ?
C12 C13 . 1.507(9) ?
C12 H12A . 0.9700 ?
C12 H12B . 0.9700 ?
C13 C14 . 1.458(9) ?
C13 H13A . 0.9700 ?
C13 H13B . 0.9700 ?
C14 H14A . 0.9700 ?
C14 H14B . 0.9700 ?

loop_
_geom_torsion_atom_site_label_1
_geom_torsion_atom_site_label_2
_geom_torsion_atom_site_label_3
_geom_torsion_atom_site_label_4
_geom_torsion
N11 Ni N1 C2 143.1(5)
N5 Ni N1 C2 -36.1(5)
N15 Ni N1 C2 56.1(5)
N6 Ni N1 C2 -126.9(5)
N1 Ni N5 C4 31.9(5)
N15 Ni N5 C4 -62.9(5)
N10 Ni N5 C4 -150.8(6)
N6 Ni N5 C4 120.6(5)
N11 Ni N6 C7 -62.3(5)
N5 Ni N6 C7 117.1(5)
N1 Ni N6 C7 -156.3(5)
N10 Ni N6 C7 28.9(5)
N11 Ni N10 C9 60.3(6)
N5 Ni N10 C9 -120.5(6)
N15 Ni N10 C9 147.0(6)
N6 Ni N10 C9 -29.7(6)
N1 Ni N11 C12 -57.0(6)
N15 Ni N11 C12 37.7(5)
N10 Ni N11 C12 125.6(6)
N6 Ni N11 C12 -145.8(5)
N11 Ni N15 C14 -37.7(5)
N5 Ni N15 C14 142.8(5)
N1 Ni N15 C14 56.0(5)
N10 Ni N15 C14 -129.1(5)
Ni N1 C2 C3 59.2(8)
N1 C2 C3 C4 -69.8(9)
Ni N5 C4 C3 -50.3(9)
C2 C3 C4 N5 64.6(9)
Ni N6 C7 C8 -48.7(8)
N6 C7 C8 C9 66.8(10)
Ni N10 C9 C8 49.1(9)
C7 C8 C9 N10 -66.6(10)
Ni N11 C12 C13 -54.4(8)
N11 C12 C13 C14 61.4(9)
Ni N15 C14 C13 53.5(9)
C12 C13 C14 N15 -60.0(9)
